data_4350322
loop_
_publ_author_name
'Atanasov, Mihail'
'Comba, Peter'
'F\"orster, Sebastian'
'Linti, Gerald'
'Malcherek, Thomas'
'Miletich, Ronald'
'Prikhod'ko, Alexander I.'
'Wadepohl, Hubert'

_publ_section_title
;
 Tuning of inter- versus intrachain magnetic interactions in cyano-bridged
 Ni(II)/M(III) (M = Cr, Fe, Co) chain complexes.
;
_journal_issue 19
_journal_name_full 'Inorganic chemistry'
_journal_page_first 7722
_journal_page_last 7735
_journal_paper_doi 10.1021/ic060453q
_journal_volume 45
_journal_year 2006
_chemical_formula_sum 'C36 H66 Cs2 Fe2 N32 Ni2 O7'
_chemical_formula_weight 1554.15
_space_group_IT_number 61
_space_group_name_Hall '-P 2ac 2ab'
_space_group_name_H-M_alt 'P b c a'
_symmetry_cell_setting orthorhombic
_symmetry_Int_Tables_number 61
_symmetry_space_group_name_H-M 'P b c a'
_atom_sites_solution_hydrogens geom
_atom_sites_solution_primary direct
_atom_sites_solution_secondary difmap
_audit_creation_method SHELXL-97
_cell_angle_alpha 90.00
_cell_angle_beta 90.00
_cell_angle_gamma 90.00
_cell_formula_units_Z 8
_cell_length_a 24.4696(11)
_cell_length_b 11.7515(6)
_cell_length_c 41.0003(19)
_cell_measurement_temperature 100(2)
_cell_volume 11789.8(10)
_computing_cell_refinement 'Bruker SAINT'
_computing_data_collection 'Bruker SMART'
_computing_data_reduction 'Bruker SAINT'
_computing_molecular_graphics 'PLATON (Spek, 1980-2005)'
_computing_publication_material 'SHELXL-97 (Sheldrick, 1997)'
_computing_structure_refinement 'SHELXL-97 (Sheldrick, 1997)'
_computing_structure_solution 'SHELXS-97 (Sheldrick, 1997)'
_diffrn_ambient_temperature 100(2)
_diffrn_measured_fraction_theta_full 1.000
_diffrn_measured_fraction_theta_max 1.000
_diffrn_measurement_device_type 'CCD area detector'
_diffrn_measurement_method omega-scans
_diffrn_radiation_monochromator graphite
_diffrn_radiation_probe x-ray
_diffrn_radiation_type MoK\a
_diffrn_radiation_wavelength 0.71073
_diffrn_reflns_av_R_equivalents 0.1509
_diffrn_reflns_av_sigmaI/netI 0.0822
_diffrn_reflns_limit_h_max 30
_diffrn_reflns_limit_h_min 0
_diffrn_reflns_limit_k_max 14
_diffrn_reflns_limit_k_min 0
_diffrn_reflns_limit_l_max 50
_diffrn_reflns_limit_l_min 0
_diffrn_reflns_number 130754
_diffrn_reflns_theta_full 26.00
_diffrn_reflns_theta_max 26.00
_diffrn_reflns_theta_min 0.99
_diffrn_source 'sealed X-ray tube'
_exptl_absorpt_coefficient_mu 2.401
_exptl_absorpt_correction_T_max 0.6786
_exptl_absorpt_correction_T_min 0.5851
_exptl_absorpt_correction_type multi-scan
_exptl_absorpt_process_details SADABS
_exptl_crystal_colour orange
_exptl_crystal_density_diffrn 1.751
_exptl_crystal_density_method 'not measured'
_exptl_crystal_description box
_exptl_crystal_F_000 6240
_exptl_crystal_size_max 0.25
_exptl_crystal_size_mid 0.25
_exptl_crystal_size_min 0.17
_refine_diff_density_max 2.113
_refine_diff_density_min -1.652
_refine_diff_density_rms 0.259
_refine_ls_abs_structure_details 'Flack H D (1983), Acta Cryst. A39, 876-881'
_refine_ls_extinction_coef 0.00050(5)
_refine_ls_extinction_expression Fc^*^=kFc[1+0.001xFc^2^\l^3^/sin(2\q)]^-1/4^
_refine_ls_extinction_method SHELXL
_refine_ls_goodness_of_fit_ref 1.078
_refine_ls_hydrogen_treatment constr
_refine_ls_matrix_type full
_refine_ls_number_parameters 731
_refine_ls_number_reflns 11603
_refine_ls_number_restraints 0
_refine_ls_restrained_S_all 1.078
_refine_ls_R_factor_all 0.1277
_refine_ls_R_factor_gt 0.0740
_refine_ls_shift/su_max 0.001
_refine_ls_shift/su_mean 0.000
_refine_ls_structure_factor_coef Fsqd
_refine_ls_weighting_details 'calc w=1/[\s^2^(Fo^2^)+(0.1030P)^2^+0.0000P] where P=(Fo^2^+2Fc^2^)/3'
_refine_ls_weighting_scheme calc
_refine_ls_wR_factor_gt 0.1761
_refine_ls_wR_factor_ref 0.2034
_reflns_number_gt 6817
_reflns_number_total 11603
_reflns_threshold_expression >2sigma(I)
_cod_data_source_file ic060453qsi20060316_034012.cif
_cod_data_source_block co_ap5
_cod_database_code 4350322

loop_
_symmetry_equiv_pos_as_xyz
'x, y, z'
'-x+1/2, -y, z+1/2'
'x+1/2, -y+1/2, -z'
'-x, y+1/2, -z+1/2'
'-x, -y, -z'
'x-1/2, y, -z-1/2'
'-x-1/2, y-1/2, z'
'x, -y-1/2, z-1/2'

loop_
_atom_site_label
_atom_site_type_symbol
_atom_site_fract_x
_atom_site_fract_y
_atom_site_fract_z
_atom_site_U_iso_or_equiv
_atom_site_adp_type
_atom_site_occupancy
_atom_site_symmetry_multiplicity
_atom_site_calc_flag
_atom_site_refinement_flags
C1 C 0.0956(3) 0.7103(6) 0.36948(19) 0.0102(16) Uani 1 1 d .
C2 C 0.1036(3) 0.6967(7) 0.27606(19) 0.0156(18) Uani 1 1 d .
C3 C 0.0858(3) 0.5398(7) 0.32604(18) 0.0127(17) Uani 1 1 d .
C4 C 0.0204(4) 0.7218(6) 0.3209(2) 0.0160(18) Uani 1 1 d .
C5 C 0.1167(4) 0.8661(8) 0.32061(19) 0.0194(19) Uani 1 1 d .
C6 C 0.1766(4) 0.6711(7) 0.3271(2) 0.0176(18) Uani 1 1 d .
C7 C 0.0935(3) 0.7691(6) 0.1199(2) 0.0131(17) Uani 1 1 d .
C8 C 0.1068(4) 0.7604(7) 0.5263(2) 0.0177(19) Uani 1 1 d .
C9 C 0.1118(4) 0.5825(8) 0.5690(2) 0.023(2) Uani 1 1 d .
C10 C 0.0218(4) 0.7330(6) 0.5689(2) 0.0181(19) Uani 1 1 d .
C11 C 0.0949(4) 0.9070(8) 0.58017(19) 0.0206(19) Uani 1 1 d .
C12 C 0.1794(4) 0.7714(8) 0.5766(2) 0.026(2) Uani 1 1 d .
C13 C 0.2123(3) 0.7743(6) 0.4205(2) 0.0151(17) Uani 1 1 d .
H13A H 0.1986 0.7561 0.3984 0.018 Uiso 1 1 calc R
H13B H 0.2461 0.8201 0.4182 0.018 Uiso 1 1 calc R
C14 C 0.1517(3) 0.9468(7) 0.42330(19) 0.0160(18) Uani 1 1 d .
H14A H 0.1423 0.9327 0.4002 0.019 Uiso 1 1 calc R
H14B H 0.1811 1.0046 0.4241 0.019 Uiso 1 1 calc R
C15 C 0.1024(3) 0.9890(7) 0.4414(2) 0.022(2) Uani 1 1 d .
H15A H 0.1125 1.0087 0.4640 0.026 Uiso 1 1 calc R
H15B H 0.0880 1.0582 0.4306 0.026 Uiso 1 1 calc R
C16 C 0.0153(4) 0.9209(8) 0.4652(2) 0.024(2) Uani 1 1 d .
H16A H -0.0009 0.9966 0.4608 0.029 Uiso 1 1 calc R
H16B H 0.0303 0.9215 0.4876 0.029 Uiso 1 1 calc R
C17 C -0.0284(4) 0.8308(8) 0.4626(2) 0.029(2) Uani 1 1 d .
H17A H -0.0390 0.8238 0.4393 0.035 Uiso 1 1 calc R
H17B H -0.0610 0.8578 0.4746 0.035 Uiso 1 1 calc R
C18 C -0.0137(4) 0.7107(8) 0.4753(2) 0.029(2) Uani 1 1 d .
H18A H 0.0003 0.7165 0.4979 0.035 Uiso 1 1 calc R
H18B H -0.0469 0.6626 0.4757 0.035 Uiso 1 1 calc R
C19 C 0.0441(4) 0.5423(7) 0.4659(2) 0.026(2) Uani 1 1 d .
H19A H 0.0138 0.4882 0.4621 0.031 Uiso 1 1 calc R
H19B H 0.0517 0.5447 0.4896 0.031 Uiso 1 1 calc R
C20 C 0.0944(3) 0.5026(7) 0.4479(2) 0.0188(19) Uani 1 1 d .
H20A H 0.1063 0.4276 0.4563 0.023 Uiso 1 1 calc R
H20B H 0.0866 0.4954 0.4243 0.023 Uiso 1 1 calc R
C21 C 0.1882(3) 0.5716(7) 0.4340(2) 0.023(2) Uani 1 1 d .
H21A H 0.2069 0.5012 0.4412 0.028 Uiso 1 1 calc R
H21B H 0.1789 0.5634 0.4106 0.028 Uiso 1 1 calc R
C22 C 0.2537(3) 0.6777(7) 0.4670(2) 0.0163(18) Uani 1 1 d .
C23 C 0.2962(3) 0.5984(7) 0.5099(2) 0.0191(19) Uani 1 1 d .
C24 C 0.3025(3) 0.7865(7) 0.5010(2) 0.0182(18) Uani 1 1 d .
C25 C 0.1891(3) 0.9012(7) 0.1855(2) 0.0185(19) Uani 1 1 d .
H25A H 0.1793 0.9110 0.1622 0.022 Uiso 1 1 calc R
H25B H 0.2090 0.9700 0.1928 0.022 Uiso 1 1 calc R
C26 C 0.0968(4) 0.9771(7) 0.2015(2) 0.028(2) Uani 1 1 d .
H26A H 0.0897 0.9902 0.1780 0.033 Uiso 1 1 calc R
H26B H 0.1105 1.0489 0.2111 0.033 Uiso 1 1 calc R
C27 C 0.0452(4) 0.9405(8) 0.2183(2) 0.024(2) Uani 1 1 d .
H27A H 0.0516 0.9364 0.2421 0.028 Uiso 1 1 calc R
H27B H 0.0162 0.9976 0.2143 0.028 Uiso 1 1 calc R
C28 C -0.0145(4) 0.7736(8) 0.2264(2) 0.028(2) Uani 1 1 d .
H28A H -0.0464 0.8250 0.2285 0.034 Uiso 1 1 calc R
H28B H 0.0005 0.7601 0.2484 0.034 Uiso 1 1 calc R
C29 C -0.0334(4) 0.6598(9) 0.2117(2) 0.034(2) Uani 1 1 d .
H29A H -0.0659 0.6336 0.2239 0.041 Uiso 1 1 calc R
H29B H -0.0451 0.6736 0.1889 0.041 Uiso 1 1 calc R
C30 C 0.0087(4) 0.5634(8) 0.2115(2) 0.028(2) Uani 1 1 d .
H30A H 0.0229 0.5531 0.2339 0.034 Uiso 1 1 calc R
H30B H -0.0097 0.4918 0.2051 0.034 Uiso 1 1 calc R
C31 C 0.0943(4) 0.4925(7) 0.1892(2) 0.024(2) Uani 1 1 d .
H31A H 0.0788 0.4249 0.1781 0.029 Uiso 1 1 calc R
H31B H 0.1038 0.4708 0.2118 0.029 Uiso 1 1 calc R
C32 C 0.1455(3) 0.5316(7) 0.1712(2) 0.0196(19) Uani 1 1 d .
H32A H 0.1735 0.4707 0.1714 0.024 Uiso 1 1 calc R
H32B H 0.1367 0.5504 0.1483 0.024 Uiso 1 1 calc R
C33 C 0.2085(3) 0.6980(6) 0.17082(19) 0.0124(17) Uani 1 1 d .
H33A H 0.1946 0.7200 0.1490 0.015 Uiso 1 1 calc R
H33B H 0.2412 0.6495 0.1677 0.015 Uiso 1 1 calc R
C34 C 0.2541(4) 0.7868(7) 0.2172(2) 0.0167(18) Uani 1 1 d .
C35 C 0.3002(3) 0.6716(7) 0.25146(19) 0.0141(17) Uani 1 1 d .
C36 C 0.3012(4) 0.8608(7) 0.2594(2) 0.0178(18) Uani 1 1 d .
Cs1 Cs 0.34209(2) 0.72572(5) 0.347677(14) 0.02330(18) Uani 1 1 d .
Cs2 Cs 0.33998(3) 0.73004(5) 0.598530(16) 0.0331(2) Uani 1 1 d .
Fe1 Fe 0.09900(5) 0.70248(9) 0.32288(3) 0.0118(3) Uani 1 1 d .
Fe2 Fe 0.10049(5) 0.74460(9) 0.57307(3) 0.0140(3) Uani 1 1 d .
N1 N 0.0930(3) 0.7171(6) 0.39780(18) 0.0167(16) Uani 1 1 d .
N2 N 0.1049(3) 0.6999(6) 0.24758(17) 0.0184(16) Uani 1 1 d .
N3 N 0.0800(3) 0.4428(6) 0.32839(18) 0.0251(18) Uani 1 1 d .
N4 N -0.0268(3) 0.7293(6) 0.3210(2) 0.0266(18) Uani 1 1 d .
N5 N 0.1291(3) 0.9591(6) 0.31966(18) 0.0231(17) Uani 1 1 d .
N6 N 0.2225(3) 0.6495(7) 0.3300(2) 0.0301(19) Uani 1 1 d .
N7 N 0.0913(3) 0.7733(6) 0.14784(18) 0.0179(16) Uani 1 1 d .
N8 N 0.1090(3) 0.7686(6) 0.49826(18) 0.0174(15) Uani 1 1 d .
N9 N 0.1207(4) 0.4856(7) 0.5682(2) 0.039(2) Uani 1 1 d .
N10 N -0.0262(3) 0.7321(6) 0.5675(2) 0.0283(19) Uani 1 1 d .
N11 N 0.0946(3) 1.0034(6) 0.58666(18) 0.0238(17) Uani 1 1 d .
N12 N 0.2244(4) 0.7963(8) 0.5793(2) 0.039(2) Uani 1 1 d .
N13 N 0.2244(3) 0.6683(5) 0.43838(15) 0.0119(14) Uani 1 1 d .
N14 N 0.1705(3) 0.8404(5) 0.43872(15) 0.0148(15) Uani 1 1 d .
H14 H 0.1855 0.8595 0.4588 0.018 Uiso 1 1 calc R
N15 N 0.0602(3) 0.8993(6) 0.44150(17) 0.0182(15) Uani 1 1 d .
H15 H 0.0446 0.8982 0.4208 0.022 Uiso 1 1 calc R
N16 N 0.0283(3) 0.6567(6) 0.45433(17) 0.0199(16) Uani 1 1 d .
H16 H 0.0127 0.6474 0.4338 0.024 Uiso 1 1 calc R
N17 N 0.1373(3) 0.5885(6) 0.45346(16) 0.0168(15) Uani 1 1 d .
H17 H 0.1473 0.5829 0.4753 0.020 Uiso 1 1 calc R
N18 N 0.2613(3) 0.5834(5) 0.48429(16) 0.0147(15) Uani 1 1 d .
N19 N 0.3194(3) 0.6956(5) 0.51954(17) 0.0172(15) Uani 1 1 d .
N20 N 0.2733(3) 0.7818(6) 0.47397(17) 0.0158(15) Uani 1 1 d .
N21 N 0.3099(3) 0.5047(6) 0.52661(18) 0.0294(19) Uani 1 1 d .
H21C H 0.3330 0.5093 0.5430 0.035 Uiso 1 1 calc R
H21D H 0.2957 0.4385 0.5212 0.035 Uiso 1 1 calc R
N22 N 0.3188(3) 0.8898(5) 0.51036(17) 0.0203(16) Uani 1 1 d .
H22A H 0.3100 0.9499 0.4987 0.024 Uiso 1 1 calc R
H22B H 0.3384 0.8978 0.5282 0.024 Uiso 1 1 calc R
N23 N 0.2235(3) 0.8010(5) 0.18947(16) 0.0152(15) Uani 1 1 d .
N24 N 0.1381(3) 0.8857(5) 0.20559(16) 0.0148(15) Uani 1 1 d .
H24 H 0.1487 0.8864 0.2274 0.018 Uiso 1 1 calc R
N25 N 0.0268(3) 0.8281(6) 0.20632(17) 0.0202(16) Uani 1 1 d .
H25 H 0.0108 0.8408 0.1861 0.024 Uiso 1 1 calc R
N26 N 0.0543(3) 0.5836(6) 0.18956(17) 0.0209(17) Uani 1 1 d .
H26 H 0.0399 0.5883 0.1686 0.025 Uiso 1 1 calc R
N27 N 0.1664(3) 0.6341(5) 0.18850(16) 0.0152(15) Uani 1 1 d .
H27 H 0.1809 0.6112 0.2084 0.018 Uiso 1 1 calc R
N28 N 0.2703(3) 0.6811(5) 0.22424(15) 0.0113(14) Uani 1 1 d .
N29 N 0.3201(3) 0.7598(6) 0.26929(19) 0.0201(17) Uani 1 1 d .
N30 N 0.2655(3) 0.8807(5) 0.23501(16) 0.0168(15) Uani 1 1 d .
N31 N 0.3126(3) 0.5658(5) 0.26099(16) 0.0181(16) Uani 1 1 d .
H31C H 0.3013 0.5071 0.2495 0.022 Uiso 1 1 calc R
H31D H 0.3322 0.5549 0.2787 0.022 Uiso 1 1 calc R
N32 N 0.3188(3) 0.9522(6) 0.27548(17) 0.0262(19) Uani 1 1 d .
H32C H 0.3419 0.9445 0.2918 0.031 Uiso 1 1 calc R
H32D H 0.3074 1.0204 0.2698 0.031 Uiso 1 1 calc R
Ni1 Ni 0.09961(5) 0.74634(8) 0.44778(2) 0.0131(3) Uani 1 1 d .
Ni2 Ni 0.09667(4) 0.73303(8) 0.19770(2) 0.0123(3) Uani 1 1 d .
O1 O 0.3566(3) 0.7752(7) 0.66982(18) 0.0420(19) Uani 1 1 d .
O2 O 0.3573(4) 0.7572(7) 0.4193(2) 0.058(2) Uani 1 1 d .
O3 O 0.4965(3) 0.5772(6) 0.62384(16) 0.0370(17) Uani 1 1 d .
O4 O 0.2518(3) 0.9207(6) 0.35534(17) 0.0393(17) Uani 1 1 d .
O5 O 0.4539(3) 0.6353(6) 0.36994(17) 0.047(2) Uani 1 1 d .
O6 O 0.2502(3) 0.5270(7) 0.6074(2) 0.059(2) Uani 1 1 d .
O7 O 0.4557(4) 0.8522(8) 0.60756(19) 0.060(2) Uani 1 1 d .

loop_
_atom_site_aniso_label
_atom_site_aniso_U_11
_atom_site_aniso_U_22
_atom_site_aniso_U_33
_atom_site_aniso_U_23
_atom_site_aniso_U_13
_atom_site_aniso_U_12
C1 0.012(4) 0.014(4) 0.005(4) 0.000(3) 0.004(3) -0.004(3)
C2 0.013(4) 0.023(5) 0.011(5) -0.007(3) -0.002(3) 0.008(3)
C3 0.014(4) 0.021(5) 0.003(4) 0.002(3) 0.002(3) 0.003(3)
C4 0.021(5) 0.011(4) 0.016(5) 0.003(3) -0.002(4) 0.003(3)
C5 0.019(5) 0.031(5) 0.008(4) 0.001(4) 0.000(4) -0.001(4)
C6 0.024(5) 0.015(4) 0.014(4) 0.001(3) -0.001(4) -0.004(3)
C7 0.015(4) 0.011(4) 0.013(5) 0.001(3) 0.003(4) -0.002(3)
C8 0.014(5) 0.020(4) 0.019(5) 0.004(3) 0.000(4) 0.002(3)
C9 0.026(5) 0.030(5) 0.012(4) 0.000(4) 0.007(4) 0.007(4)
C10 0.029(6) 0.015(4) 0.011(4) -0.001(3) 0.002(4) -0.002(3)
C11 0.024(5) 0.032(5) 0.006(4) 0.006(3) -0.002(4) -0.006(4)
C12 0.041(6) 0.030(5) 0.005(4) -0.005(4) -0.006(4) 0.006(4)
C13 0.015(4) 0.012(4) 0.018(5) -0.003(3) 0.000(4) 0.001(3)
C14 0.023(5) 0.016(4) 0.009(4) 0.003(3) -0.001(4) -0.006(3)
C15 0.018(5) 0.015(4) 0.033(5) -0.002(4) 0.001(4) 0.007(4)
C16 0.028(5) 0.034(5) 0.009(4) -0.005(4) 0.002(4) 0.012(4)
C17 0.021(5) 0.048(6) 0.020(5) 0.000(4) 0.002(4) 0.007(4)
C18 0.024(5) 0.044(6) 0.019(5) 0.009(4) 0.000(4) -0.003(4)
C19 0.028(5) 0.028(5) 0.021(5) -0.002(4) 0.000(4) -0.015(4)
C20 0.018(5) 0.025(5) 0.013(4) 0.000(3) -0.004(4) -0.011(4)
C21 0.023(5) 0.017(4) 0.030(5) -0.012(4) -0.008(4) 0.002(4)
C22 0.015(4) 0.014(4) 0.021(5) -0.002(3) 0.001(4) 0.002(3)
C23 0.019(5) 0.018(4) 0.021(5) -0.001(4) 0.011(4) 0.001(3)
C24 0.017(4) 0.020(4) 0.017(5) 0.003(3) 0.000(4) 0.000(3)
C25 0.018(5) 0.015(4) 0.023(5) 0.007(3) 0.001(4) -0.002(3)
C26 0.034(6) 0.005(4) 0.044(6) -0.005(4) -0.005(5) 0.004(4)
C27 0.029(5) 0.036(5) 0.006(4) -0.004(4) 0.000(4) 0.011(4)
C28 0.024(5) 0.047(6) 0.015(5) -0.001(4) 0.003(4) -0.002(4)
C29 0.021(5) 0.065(7) 0.016(5) 0.001(5) 0.006(4) -0.009(5)
C30 0.029(6) 0.033(5) 0.022(5) 0.004(4) 0.004(4) -0.015(4)
C31 0.034(6) 0.015(4) 0.025(5) -0.002(4) -0.004(4) -0.007(4)
C32 0.017(5) 0.019(4) 0.024(5) -0.001(4) -0.008(4) 0.000(3)
C33 0.015(4) 0.005(4) 0.018(4) -0.002(3) 0.003(3) -0.003(3)
C34 0.021(5) 0.013(4) 0.016(4) 0.001(3) 0.005(4) -0.001(3)
C35 0.017(4) 0.013(4) 0.013(4) -0.001(3) 0.001(3) 0.002(3)
C36 0.027(5) 0.011(4) 0.016(4) -0.003(3) 0.000(4) 0.004(3)
Cs1 0.0238(3) 0.0256(3) 0.0204(3) -0.0005(2) -0.0014(2) -0.0022(2)
Cs2 0.0344(4) 0.0378(4) 0.0273(4) -0.0030(3) -0.0032(3) 0.0120(3)
Fe1 0.0138(6) 0.0159(6) 0.0058(6) -0.0001(4) 0.0003(5) 0.0024(5)
Fe2 0.0160(6) 0.0177(6) 0.0084(6) -0.0009(4) 0.0003(5) 0.0014(5)
N1 0.012(4) 0.017(4) 0.021(5) 0.002(3) 0.001(3) -0.001(3)
N2 0.020(4) 0.018(4) 0.017(4) -0.003(3) 0.003(3) 0.008(3)
N3 0.026(4) 0.025(4) 0.025(4) 0.000(3) 0.008(3) 0.001(3)
N4 0.021(5) 0.025(4) 0.033(5) -0.004(4) -0.005(4) 0.002(3)
N5 0.024(4) 0.020(4) 0.026(4) 0.010(3) 0.004(3) 0.002(3)
N6 0.020(4) 0.030(4) 0.040(5) -0.005(4) -0.002(4) 0.002(3)
N7 0.022(4) 0.017(4) 0.014(4) -0.004(3) -0.005(3) -0.002(3)
N8 0.019(4) 0.023(4) 0.011(4) 0.001(3) 0.002(3) 0.003(3)
N9 0.062(6) 0.025(5) 0.031(5) -0.006(4) 0.012(5) 0.006(4)
N10 0.028(5) 0.029(4) 0.028(5) 0.002(3) -0.003(4) -0.004(3)
N11 0.030(5) 0.022(4) 0.019(4) 0.002(3) 0.002(4) 0.000(3)
N12 0.024(5) 0.057(6) 0.037(5) 0.004(4) 0.005(4) 0.002(4)
N13 0.017(4) 0.010(3) 0.009(3) 0.001(3) 0.000(3) 0.003(3)
N14 0.025(4) 0.016(3) 0.004(3) -0.003(3) -0.007(3) -0.002(3)
N15 0.016(4) 0.025(4) 0.014(4) 0.000(3) -0.002(3) 0.000(3)
N16 0.016(4) 0.034(4) 0.010(4) 0.002(3) 0.002(3) -0.003(3)
N17 0.019(4) 0.020(4) 0.012(4) 0.003(3) -0.004(3) -0.008(3)
N18 0.019(4) 0.012(3) 0.014(4) -0.002(3) 0.000(3) 0.000(3)
N19 0.023(4) 0.013(3) 0.016(4) 0.000(3) -0.001(3) -0.003(3)
N20 0.010(4) 0.019(4) 0.019(4) -0.002(3) -0.002(3) 0.001(3)
N21 0.046(5) 0.021(4) 0.022(4) -0.003(3) -0.021(4) 0.011(4)
N22 0.031(4) 0.010(3) 0.020(4) 0.005(3) -0.007(3) -0.008(3)
N23 0.019(4) 0.013(3) 0.013(4) 0.001(3) -0.001(3) -0.004(3)
N24 0.020(4) 0.015(3) 0.009(3) -0.004(3) -0.004(3) 0.003(3)
N25 0.021(4) 0.029(4) 0.011(4) 0.005(3) 0.000(3) -0.001(3)
N26 0.026(4) 0.027(4) 0.009(4) 0.003(3) -0.001(3) -0.012(3)
N27 0.020(4) 0.021(4) 0.004(3) -0.001(3) -0.002(3) -0.001(3)
N28 0.009(3) 0.017(4) 0.008(3) -0.003(3) 0.000(3) 0.001(3)
N29 0.016(4) 0.022(4) 0.022(4) 0.004(3) -0.008(3) 0.002(3)
N30 0.027(4) 0.010(3) 0.013(4) -0.004(3) -0.008(3) -0.001(3)
N31 0.029(4) 0.016(4) 0.010(4) 0.001(3) -0.004(3) 0.005(3)
N32 0.049(5) 0.013(4) 0.017(4) -0.002(3) -0.018(4) 0.001(3)
Ni1 0.0153(6) 0.0173(5) 0.0068(6) -0.0005(4) -0.0003(5) -0.0005(4)
Ni2 0.0132(6) 0.0179(5) 0.0057(6) -0.0004(4) -0.0003(4) 0.0014(4)
O1 0.033(4) 0.064(5) 0.029(4) -0.007(4) 0.003(4) -0.007(4)
O2 0.047(5) 0.068(6) 0.058(6) -0.009(4) -0.010(5) 0.000(4)
O3 0.047(5) 0.038(4) 0.026(4) -0.008(3) 0.004(3) -0.002(3)
O4 0.033(4) 0.047(4) 0.038(4) 0.004(4) 0.005(3) -0.004(3)
O5 0.062(5) 0.044(5) 0.036(5) 0.000(3) -0.024(4) 0.007(4)
O6 0.070(6) 0.065(6) 0.043(5) -0.005(4) 0.007(4) 0.026(5)
O7 0.065(6) 0.078(6) 0.038(5) -0.005(4) -0.011(4) 0.018(5)

loop_
_atom_type_symbol
_atom_type_description
_atom_type_scat_dispersion_real
_atom_type_scat_dispersion_imag
_atom_type_scat_source
C C 0.0033 0.0016 'International Tables Vol C Tables 4.2.6.8 and 6.1.1.4'
H H 0.0000 0.0000 'International Tables Vol C Tables 4.2.6.8 and 6.1.1.4'
Fe Fe 0.3463 0.8444 'International Tables Vol C Tables 4.2.6.8 and 6.1.1.4'
N N 0.0061 0.0033 'International Tables Vol C Tables 4.2.6.8 and 6.1.1.4'
Ni Ni 0.3393 1.1124 'International Tables Vol C Tables 4.2.6.8 and 6.1.1.4'
O O 0.0106 0.0060 'International Tables Vol C Tables 4.2.6.8 and 6.1.1.4'
Cs Cs -0.3680 2.1192 'International Tables Vol C Tables 4.2.6.8 and 6.1.1.4'

loop_
_geom_angle_atom_site_label_1
_geom_angle_atom_site_label_2
_geom_angle_atom_site_label_3
_geom_angle
_geom_angle_site_symmetry_1
_geom_angle_site_symmetry_3
N1 C1 Fe1 178.6(7) . .
N2 C2 Fe1 175.7(7) . .
N3 C3 Fe1 177.3(8) . .
N4 C4 Fe1 176.4(8) . .
N5 C5 Fe1 177.1(8) . .
N6 C6 Fe1 178.0(8) . .
N7 C7 Fe2 176.7(7) . 8_575
N8 C8 Fe2 178.1(8) . .
N9 C9 Fe2 175.7(9) . .
N10 C10 Fe2 175.8(8) . .
N11 C11 Fe2 174.2(8) . .
N12 C12 Fe2 174.2(9) . .
N13 C13 N14 109.3(6) . .
N13 C13 H13A 109.8 . .
N14 C13 H13A 109.8 . .
N13 C13 H13B 109.8 . .
N14 C13 H13B 109.8 . .
H13A C13 H13B 108.3 . .
N14 C14 C15 108.6(6) . .
N14 C14 H14A 110.0 . .
C15 C14 H14A 110.0 . .
N14 C14 H14B 110.0 . .
C15 C14 H14B 110.0 . .
H14A C14 H14B 108.3 . .
N15 C15 C14 109.2(7) . .
N15 C15 H15A 109.8 . .
C14 C15 H15A 109.8 . .
N15 C15 H15B 109.8 . .
C14 C15 H15B 109.8 . .
H15A C15 H15B 108.3 . .
N15 C16 C17 110.9(7) . .
N15 C16 H16A 109.5 . .
C17 C16 H16A 109.5 . .
N15 C16 H16B 109.5 . .
C17 C16 H16B 109.5 . .
H16A C16 H16B 108.0 . .
C16 C17 C18 116.8(8) . .
C16 C17 H17A 108.1 . .
C18 C17 H17A 108.1 . .
C16 C17 H17B 108.1 . .
C18 C17 H17B 108.1 . .
H17A C17 H17B 107.3 . .
N16 C18 C17 110.8(7) . .
N16 C18 H18A 109.5 . .
C17 C18 H18A 109.5 . .
N16 C18 H18B 109.5 . .
C17 C18 H18B 109.5 . .
H18A C18 H18B 108.1 . .
N16 C19 C20 109.8(7) . .
N16 C19 H19A 109.7 . .
C20 C19 H19A 109.7 . .
N16 C19 H19B 109.7 . .
C20 C19 H19B 109.7 . .
H19A C19 H19B 108.2 . .
N17 C20 C19 107.1(7) . .
N17 C20 H20A 110.3 . .
C19 C20 H20A 110.3 . .
N17 C20 H20B 110.3 . .
C19 C20 H20B 110.3 . .
H20A C20 H20B 108.5 . .
N13 C21 N17 109.8(6) . .
N13 C21 H21A 109.7 . .
N17 C21 H21A 109.7 . .
N13 C21 H21B 109.7 . .
N17 C21 H21B 109.7 . .
H21A C21 H21B 108.2 . .
N18 C22 N20 126.4(8) . .
N18 C22 N13 117.4(7) . .
N20 C22 N13 116.1(7) . .
N19 C23 N21 116.6(8) . .
N19 C23 N18 127.1(8) . .
N21 C23 N18 116.3(7) . .
N20 C24 N22 116.3(7) . .
N20 C24 N19 126.4(8) . .
N22 C24 N19 117.3(8) . .
N23 C25 N24 108.7(6) . .
N23 C25 H25A 110.0 . .
N24 C25 H25A 110.0 . .
N23 C25 H25B 110.0 . .
N24 C25 H25B 110.0 . .
H25A C25 H25B 108.3 . .
N24 C26 C27 108.2(7) . .
N24 C26 H26A 110.1 . .
C27 C26 H26A 110.1 . .
N24 C26 H26B 110.1 . .
C27 C26 H26B 110.1 . .
H26A C26 H26B 108.4 . .
N25 C27 C26 111.0(7) . .
N25 C27 H27A 109.4 . .
C26 C27 H27A 109.4 . .
N25 C27 H27B 109.4 . .
C26 C27 H27B 109.4 . .
H27A C27 H27B 108.0 . .
N25 C28 C29 111.8(7) . .
N25 C28 H28A 109.3 . .
C29 C28 H28A 109.3 . .
N25 C28 H28B 109.3 . .
C29 C28 H28B 109.3 . .
H28A C28 H28B 107.9 . .
C30 C29 C28 116.3(8) . .
C30 C29 H29A 108.2 . .
C28 C29 H29A 108.2 . .
C30 C29 H29B 108.2 . .
C28 C29 H29B 108.2 . .
H29A C29 H29B 107.4 . .
N26 C30 C29 113.5(7) . .
N26 C30 H30A 108.9 . .
C29 C30 H30A 108.9 . .
N26 C30 H30B 108.9 . .
C29 C30 H30B 108.9 . .
H30A C30 H30B 107.7 . .
N26 C31 C32 109.7(7) . .
N26 C31 H31A 109.7 . .
C32 C31 H31A 109.7 . .
N26 C31 H31B 109.7 . .
C32 C31 H31B 109.7 . .
H31A C31 H31B 108.2 . .
N27 C32 C31 107.3(7) . .
N27 C32 H32A 110.3 . .
C31 C32 H32A 110.3 . .
N27 C32 H32B 110.3 . .
C31 C32 H32B 110.3 . .
H32A C32 H32B 108.5 . .
N27 C33 N23 109.8(6) . .
N27 C33 H33A 109.7 . .
N23 C33 H33A 109.7 . .
N27 C33 H33B 109.7 . .
N23 C33 H33B 109.7 . .
H33A C33 H33B 108.2 . .
N28 C34 N30 125.5(8) . .
N28 C34 N23 117.1(7) . .
N30 C34 N23 117.5(7) . .
N31 C35 N28 116.4(7) . .
N31 C35 N29 118.0(7) . .
N28 C35 N29 125.5(7) . .
N32 C36 N29 117.0(8) . .
N32 C36 N30 115.9(7) . .
N29 C36 N30 127.1(7) . .
O2 Cs1 O5 68.9(2) . .
O2 Cs1 N6 112.2(2) . .
O5 Cs1 N6 143.0(2) . .
O2 Cs1 O4 84.3(2) . .
O5 Cs1 O4 146.44(19) . .
N6 Cs1 O4 65.41(19) . .
O2 Cs1 N3 93.9(2) . 7_665
O5 Cs1 N3 79.81(19) . 7_665
N6 Cs1 N3 135.0(2) . 7_665
O4 Cs1 N3 82.43(18) . 7_665
O2 Cs1 N29 165.7(2) . .
O5 Cs1 N29 118.60(19) . .
N6 Cs1 N29 69.9(2) . .
O4 Cs1 N29 84.01(18) . .
N3 Cs1 N29 76.37(18) 7_665 .
O2 Cs1 N5 114.8(2) . 7_655
O5 Cs1 N5 66.34(18) . 7_655
N6 Cs1 N5 81.54(19) . 7_655
O4 Cs1 N5 146.49(18) . 7_655
N3 Cs1 N5 120.86(18) 7_665 7_655
N29 Cs1 N5 79.41(17) . 7_655
O1 Cs2 N12 109.5(2) . .
O1 Cs2 N11 103.4(2) . 7_655
N12 Cs2 N11 130.6(2) . 7_655
O1 Cs2 O7 71.8(2) . .
N12 Cs2 O7 137.7(2) . .
N11 Cs2 O7 87.0(2) 7_655 .
O1 Cs2 O6 96.4(2) . .
N12 Cs2 O6 65.8(2) . .
N11 Cs2 O6 74.99(19) 7_655 .
O7 Cs2 O6 155.7(2) . .
O1 Cs2 N19 176.71(19) . .
N12 Cs2 N19 68.6(2) . .
N11 Cs2 N19 79.77(18) 7_655 .
O7 Cs2 N19 107.69(19) . .
O6 Cs2 N19 85.24(19) . .
O1 Cs2 N9 99.3(2) . 7_665
N12 Cs2 N9 86.7(2) . 7_665
N11 Cs2 N9 123.3(2) 7_655 7_665
O7 Cs2 N9 52.6(2) . 7_665
O6 Cs2 N9 151.6(2) . 7_665
N19 Cs2 N9 78.03(18) . 7_665
C1 Fe1 C2 178.9(4) . .
C1 Fe1 C4 89.6(3) . .
C2 Fe1 C4 91.1(4) . .
C1 Fe1 C6 88.0(3) . .
C2 Fe1 C6 91.4(3) . .
C4 Fe1 C6 175.0(3) . .
C1 Fe1 C3 88.5(3) . .
C2 Fe1 C3 92.4(3) . .
C4 Fe1 C3 87.3(3) . .
C6 Fe1 C3 88.3(3) . .
C1 Fe1 C5 90.6(3) . .
C2 Fe1 C5 88.5(3) . .
C4 Fe1 C5 95.9(3) . .
C6 Fe1 C5 88.5(3) . .
C3 Fe1 C5 176.7(3) . .
C9 Fe2 C8 89.8(3) . .
C9 Fe2 C7 91.0(3) . 8_576
C8 Fe2 C7 179.1(4) . 8_576
C9 Fe2 C11 174.5(4) . .
C8 Fe2 C11 93.4(3) . .
C7 Fe2 C11 85.8(3) 8_576 .
C9 Fe2 C10 93.8(4) . .
C8 Fe2 C10 89.9(4) . .
C7 Fe2 C10 89.6(4) 8_576 .
C11 Fe2 C10 90.7(3) . .
C9 Fe2 C12 91.3(4) . .
C8 Fe2 C12 88.9(4) . .
C7 Fe2 C12 91.5(4) 8_576 .
C11 Fe2 C12 84.2(4) . .
C10 Fe2 C12 174.7(4) . .
C1 N1 Ni1 170.7(6) . .
C2 N2 Ni2 168.6(7) . .
C3 N3 Cs1 135.9(6) . 7_655
C5 N5 Cs1 158.2(6) . 7_665
C6 N6 Cs1 149.8(7) . .
C7 N7 Ni2 163.3(6) . .
C8 N8 Ni1 165.0(7) . .
C9 N9 Cs2 156.0(7) . 7_655
C11 N11 Cs2 148.8(7) . 7_665
C12 N12 Cs2 148.8(8) . .
C22 N13 C21 119.0(7) . .
C22 N13 C13 117.3(6) . .
C21 N13 C13 118.6(7) . .
C14 N14 C13 116.3(6) . .
C14 N14 Ni1 105.4(5) . .
C13 N14 Ni1 112.6(5) . .
C14 N14 H14 107.4 . .
C13 N14 H14 107.4 . .
Ni1 N14 H14 107.4 . .
C15 N15 C16 113.4(7) . .
C15 N15 Ni1 107.2(5) . .
C16 N15 Ni1 114.5(5) . .
C15 N15 H15 107.1 . .
C16 N15 H15 107.1 . .
Ni1 N15 H15 107.1 . .
C19 N16 C18 112.6(7) . .
C19 N16 Ni1 106.6(5) . .
C18 N16 Ni1 116.4(6) . .
C19 N16 H16 106.9 . .
C18 N16 H16 106.9 . .
Ni1 N16 H16 106.9 . .
C20 N17 C21 115.0(6) . .
C20 N17 Ni1 106.0(5) . .
C21 N17 Ni1 115.3(5) . .
C20 N17 H17 106.6 . .
C21 N17 H17 106.6 . .
Ni1 N17 H17 106.6 . .
C22 N18 C23 113.0(7) . .
C23 N19 C24 112.0(7) . .
C23 N19 Cs2 117.4(5) . .
C24 N19 Cs2 119.5(5) . .
C24 N20 C22 114.3(7) . .
C23 N21 H21C 120.0 . .
C23 N21 H21D 120.0 . .
H21C N21 H21D 120.0 . .
C24 N22 H22A 120.0 . .
C24 N22 H22B 120.0 . .
H22A N22 H22B 120.0 . .
C34 N23 C25 120.5(7) . .
C34 N23 C33 117.7(6) . .
C25 N23 C33 117.4(7) . .
C26 N24 C25 114.4(6) . .
C26 N24 Ni2 106.0(5) . .
C25 N24 Ni2 114.9(5) . .
C26 N24 H24 107.0 . .
C25 N24 H24 107.0 . .
Ni2 N24 H24 107.0 . .
C28 N25 C27 114.6(7) . .
C28 N25 Ni2 115.7(6) . .
C27 N25 Ni2 106.7(5) . .
C28 N25 H25 106.4 . .
C27 N25 H25 106.4 . .
Ni2 N25 H25 106.4 . .
C31 N26 C30 113.8(7) . .
C31 N26 Ni2 106.9(5) . .
C30 N26 Ni2 115.1(6) . .
C31 N26 H26 106.8 . .
C30 N26 H26 106.8 . .
Ni2 N26 H26 106.8 . .
C33 N27 C32 114.9(6) . .
C33 N27 Ni2 112.1(5) . .
C32 N27 Ni2 104.8(5) . .
C33 N27 H27 108.3 . .
C32 N27 H27 108.3 . .
Ni2 N27 H27 108.3 . .
C34 N28 C35 114.8(7) . .
C36 N29 C35 112.9(7) . .
C36 N29 Cs1 117.5(5) . .
C35 N29 Cs1 119.5(5) . .
C36 N30 C34 113.1(7) . .
C35 N31 H31C 120.0 . .
C35 N31 H31D 120.0 . .
H31C N31 H31D 120.0 . .
C36 N32 H32C 120.0 . .
C36 N32 H32D 120.0 . .
H32C N32 H32D 120.0 . .
N16 Ni1 N15 93.8(3) . .
N16 Ni1 N1 88.8(3) . .
N15 Ni1 N1 89.1(3) . .
N16 Ni1 N17 84.6(3) . .
N15 Ni1 N17 178.1(3) . .
N1 Ni1 N17 89.9(3) . .
N16 Ni1 N14 177.0(3) . .
N15 Ni1 N14 84.6(3) . .
N1 Ni1 N14 88.7(3) . .
N17 Ni1 N14 97.1(3) . .
N16 Ni1 N8 91.6(3) . .
N15 Ni1 N8 93.8(3) . .
N1 Ni1 N8 177.0(3) . .
N17 Ni1 N8 87.3(3) . .
N14 Ni1 N8 91.0(3) . .
N26 Ni2 N25 94.1(3) . .
N26 Ni2 N24 178.9(3) . .
N25 Ni2 N24 84.9(3) . .
N26 Ni2 N2 92.8(3) . .
N25 Ni2 N2 90.8(3) . .
N24 Ni2 N2 87.8(3) . .
N26 Ni2 N27 84.7(3) . .
N25 Ni2 N27 178.8(3) . .
N24 Ni2 N27 96.3(3) . .
N2 Ni2 N27 89.7(3) . .
N26 Ni2 N7 90.2(3) . .
N25 Ni2 N7 89.6(3) . .
N24 Ni2 N7 89.3(3) . .
N2 Ni2 N7 177.0(3) . .
N27 Ni2 N7 90.0(3) . .

loop_
_geom_bond_atom_site_label_1
_geom_bond_atom_site_label_2
_geom_bond_distance
_geom_bond_site_symmetry_2
C1 N1 1.165(10) .
C1 Fe1 1.914(8) .
C2 N2 1.169(10) .
C2 Fe1 1.924(8) .
C3 N3 1.153(10) .
C3 Fe1 1.944(8) .
C4 N4 1.158(11) .
C4 Fe1 1.937(9) .
C5 N5 1.135(11) .
C5 Fe1 1.973(9) .
C6 N6 1.157(11) .
C6 Fe1 1.943(9) .
C7 N7 1.148(11) .
C7 Fe2 1.934(9) 8_575
C8 N8 1.154(11) .
C8 Fe2 1.933(9) .
C9 N9 1.159(11) .
C9 Fe2 1.932(9) .
C10 N10 1.177(11) .
C10 Fe2 1.938(10) .
C11 N11 1.164(11) .
C11 Fe2 1.935(9) .
C12 N12 1.146(12) .
C12 Fe2 1.961(11) .
C13 N13 1.474(10) .
C13 N14 1.485(10) .
C13 H13A 0.9900 .
C13 H13B 0.9900 .
C14 N14 1.474(10) .
C14 C15 1.500(11) .
C14 H14A 0.9900 .
C14 H14B 0.9900 .
C15 N15 1.475(10) .
C15 H15A 0.9900 .
C15 H15B 0.9900 .
C16 N15 1.487(10) .
C16 C17 1.510(13) .
C16 H16A 0.9900 .
C16 H16B 0.9900 .
C17 C18 1.548(13) .
C17 H17A 0.9900 .
C17 H17B 0.9900 .
C18 N16 1.483(11) .
C18 H18A 0.9900 .
C18 H18B 0.9900 .
C19 N16 1.477(11) .
C19 C20 1.507(12) .
C19 H19A 0.9900 .
C19 H19B 0.9900 .
C20 N17 1.474(10) .
C20 H20A 0.9900 .
C20 H20B 0.9900 .
C21 N13 1.451(10) .
C21 N17 1.493(11) .
C21 H21A 0.9900 .
C21 H21B 0.9900 .
C22 N18 1.329(10) .
C22 N20 1.345(10) .
C22 N13 1.379(10) .
C23 N19 1.334(10) .
C23 N21 1.339(11) .
C23 N18 1.366(11) .
C24 N20 1.320(11) .
C24 N22 1.333(10) .
C24 N19 1.375(10) .
C25 N23 1.457(10) .
C25 N24 1.507(10) .
C25 H25A 0.9900 .
C25 H25B 0.9900 .
C26 N24 1.483(10) .
C26 C27 1.504(12) .
C26 H26A 0.9900 .
C26 H26B 0.9900 .
C27 N25 1.479(11) .
C27 H27A 0.9900 .
C27 H27B 0.9900 .
C28 N25 1.452(11) .
C28 C29 1.538(13) .
C28 H28A 0.9900 .
C28 H28B 0.9900 .
C29 C30 1.530(13) .
C29 H29A 0.9900 .
C29 H29B 0.9900 .
C30 N26 1.455(11) .
C30 H30A 0.9900 .
C30 H30B 0.9900 .
C31 N26 1.451(11) .
C31 C32 1.524(12) .
C31 H31A 0.9900 .
C31 H31B 0.9900 .
C32 N27 1.487(10) .
C32 H32A 0.9900 .
C32 H32B 0.9900 .
C33 N27 1.467(10) .
C33 N23 1.479(9) .
C33 H33A 0.9900 .
C33 H33B 0.9900 .
C34 N28 1.336(10) .
C34 N30 1.353(10) .
C34 N23 1.370(11) .
C35 N31 1.338(10) .
C35 N28 1.339(10) .
C35 N29 1.359(10) .
C36 N32 1.332(10) .
C36 N29 1.337(10) .
C36 N30 1.348(10) .
Cs1 O2 2.983(9) .
Cs1 O5 3.074(7) .
Cs1 N6 3.145(8) .
Cs1 O4 3.199(7) .
Cs1 N3 3.281(8) 7_665
Cs1 N29 3.283(7) .
Cs1 N5 3.411(7) 7_655
Cs2 O1 2.999(7) .
Cs2 N12 3.037(9) .
Cs2 N11 3.146(7) 7_655
Cs2 O7 3.197(9) .
Cs2 O6 3.264(9) .
Cs2 N19 3.302(7) .
Cs2 N9 3.390(8) 7_665
Fe2 C7 1.934(9) 8_576
N1 Ni1 2.084(7) .
N2 Ni2 2.091(7) .
N3 Cs1 3.281(8) 7_655
N5 Cs1 3.411(7) 7_665
N7 Ni2 2.102(7) .
N8 Ni1 2.099(7) .
N9 Cs2 3.390(8) 7_655
N11 Cs2 3.146(7) 7_665
N14 Ni1 2.090(7) .
N14 H14 0.9300 .
N15 Ni1 2.056(7) .
N15 H15 0.9300 .
N16 Ni1 2.056(7) .
N16 H16 0.9300 .
N17 Ni1 2.085(7) .
N17 H17 0.9300 .
N21 H21C 0.8800 .
N21 H21D 0.8800 .
N22 H22A 0.8800 .
N22 H22B 0.8800 .
N24 Ni2 2.085(6) .
N24 H24 0.9300 .
N25 Ni2 2.073(7) .
N25 H25 0.9300 .
N26 Ni2 2.066(7) .
N26 H26 0.9300 .
N27 Ni2 2.098(7) .
N27 H27 0.9300 .
N31 H31C 0.8800 .
N31 H31D 0.8800 .
N32 H32C 0.8800 .
N32 H32D 0.8800 .

loop_
_geom_torsion_atom_site_label_1
_geom_torsion_atom_site_label_2
_geom_torsion_atom_site_label_3
_geom_torsion_atom_site_label_4
_geom_torsion
_geom_torsion_site_symmetry_1
_geom_torsion_site_symmetry_4
N14 C14 C15 N15 -56.5(9) . .
N15 C16 C17 C18 71.2(10) . .
C16 C17 C18 N16 -68.1(10) . .
N16 C19 C20 N17 57.2(9) . .
N24 C26 C27 N25 -54.6(9) . .
N25 C28 C29 C30 68.2(11) . .
C28 C29 C30 N26 -68.1(11) . .
N26 C31 C32 N27 58.3(9) . .
N1 C1 Fe1 C2 74(41) . .
N1 C1 Fe1 C4 -60(32) . .
N1 C1 Fe1 C6 125(32) . .
N1 C1 Fe1 C3 -147(32) . .
N1 C1 Fe1 C5 36(32) . .
N2 C2 Fe1 C1 -74(24) . .
N2 C2 Fe1 C4 59(11) . .
N2 C2 Fe1 C6 -125(11) . .
N2 C2 Fe1 C3 147(11) . .
N2 C2 Fe1 C5 -37(11) . .
N4 C4 Fe1 C1 -43(13) . .
N4 C4 Fe1 C2 137(13) . .
N4 C4 Fe1 C6 17(16) . .
N4 C4 Fe1 C3 45(13) . .
N4 C4 Fe1 C5 -134(13) . .
N6 C6 Fe1 C1 63(25) . .
N6 C6 Fe1 C2 -118(25) . .
N6 C6 Fe1 C4 2(28) . .
N6 C6 Fe1 C3 -26(25) . .
N6 C6 Fe1 C5 153(25) . .
N3 C3 Fe1 C1 -72(16) . .
N3 C3 Fe1 C2 107(16) . .
N3 C3 Fe1 C4 -162(16) . .
N3 C3 Fe1 C6 16(16) . .
N3 C3 Fe1 C5 1(20) . .
N5 C5 Fe1 C1 78(16) . .
N5 C5 Fe1 C2 -101(16) . .
N5 C5 Fe1 C4 168(100) . .
N5 C5 Fe1 C6 -10(16) . .
N5 C5 Fe1 C3 5(20) . .
N9 C9 Fe2 C8 140(12) . .
N9 C9 Fe2 C7 -41(12) . 8_576
N9 C9 Fe2 C11 13(14) . .
N9 C9 Fe2 C10 -130(12) . .
N9 C9 Fe2 C12 51(12) . .
N8 C8 Fe2 C9 76(24) . .
N8 C8 Fe2 C7 -80(36) . 8_576
N8 C8 Fe2 C11 -109(24) . .
N8 C8 Fe2 C10 -18(24) . .
N8 C8 Fe2 C12 167(24) . .
N11 C11 Fe2 C9 -11(11) . .
N11 C11 Fe2 C8 -137(8) . .
N11 C11 Fe2 C7 43(8) . 8_576
N11 C11 Fe2 C10 133(8) . .
N11 C11 Fe2 C12 -49(8) . .
N10 C10 Fe2 C9 153(12) . .
N10 C10 Fe2 C8 -117(12) . .
N10 C10 Fe2 C7 62(12) . 8_576
N10 C10 Fe2 C11 -23(12) . .
N10 C10 Fe2 C12 -40(14) . .
N12 C12 Fe2 C9 -171(9) . .
N12 C12 Fe2 C8 99(9) . .
N12 C12 Fe2 C7 -80(9) . 8_576
N12 C12 Fe2 C11 5(9) . .
N12 C12 Fe2 C10 22(11) . .
Fe1 C1 N1 Ni1 -77(33) . .
Fe1 C2 N2 Ni2 -15(14) . .
Fe1 C3 N3 Cs1 -6(16) . 7_655
Fe1 C5 N5 Cs1 -82(16) . 7_665
Fe1 C6 N6 Cs1 -135(24) . .
O2 Cs1 N6 C6 73.8(14) . .
O5 Cs1 N6 C6 157.8(13) . .
O4 Cs1 N6 C6 1.6(13) . .
N3 Cs1 N6 C6 -47.0(15) 7_665 .
N29 Cs1 N6 C6 -91.0(14) . .
N5 Cs1 N6 C6 -172.7(14) 7_655 .
Fe2 C7 N7 Ni2 -23(15) 8_575 .
Fe2 C8 N8 Ni1 -30(26) . .
Fe2 C9 N9 Cs2 18(13) . 7_655
Fe2 C11 N11 Cs2 56(9) . 7_665
Fe2 C12 N12 Cs2 147(8) . .
O1 Cs2 N12 C12 -88.3(15) . .
N11 Cs2 N12 C12 40.5(16) 7_655 .
O7 Cs2 N12 C12 -172.3(13) . .
O6 Cs2 N12 C12 0.0(14) . .
N19 Cs2 N12 C12 94.5(15) . .
N9 Cs2 N12 C12 173.0(15) 7_665 .
N18 C22 N13 C21 20.9(11) . .
N20 C22 N13 C21 -161.0(7) . .
N18 C22 N13 C13 175.3(7) . .
N20 C22 N13 C13 -6.6(10) . .
N17 C21 N13 C22 76.4(9) . .
N17 C21 N13 C13 -77.7(9) . .
N14 C13 N13 C22 -71.9(8) . .
N14 C13 N13 C21 82.6(8) . .
C15 C14 N14 C13 168.8(7) . .
C15 C14 N14 Ni1 43.2(7) . .
N13 C13 N14 C14 -177.1(6) . .
N13 C13 N14 Ni1 -55.3(7) . .
C14 C15 N15 C16 166.2(7) . .
C14 C15 N15 Ni1 38.9(8) . .
C17 C16 N15 C15 176.1(7) . .
C17 C16 N15 Ni1 -60.4(8) . .
C20 C19 N16 C18 -168.5(7) . .
C20 C19 N16 Ni1 -39.6(8) . .
C17 C18 N16 C19 179.3(7) . .
C17 C18 N16 Ni1 55.7(9) . .
C19 C20 N17 C21 -172.4(7) . .
C19 C20 N17 Ni1 -43.8(7) . .
N13 C21 N17 C20 172.8(7) . .
N13 C21 N17 Ni1 49.0(8) . .
N20 C22 N18 C23 -5.3(12) . .
N13 C22 N18 C23 172.5(7) . .
N19 C23 N18 C22 4.1(12) . .
N21 C23 N18 C22 -173.9(7) . .
N21 C23 N19 C24 -179.7(8) . .
N18 C23 N19 C24 2.3(12) . .
N21 C23 N19 Cs2 -35.8(9) . .
N18 C23 N19 Cs2 146.2(7) . .
N20 C24 N19 C23 -9.1(12) . .
N22 C24 N19 C23 173.6(7) . .
N20 C24 N19 Cs2 -152.1(7) . .
N22 C24 N19 Cs2 30.6(10) . .
O1 Cs2 N19 C23 -139(3) . .
N12 Cs2 N19 C23 -84.1(6) . .
N11 Cs2 N19 C23 57.2(6) 7_655 .
O7 Cs2 N19 C23 140.7(6) . .
O6 Cs2 N19 C23 -18.3(6) . .
N9 Cs2 N19 C23 -175.3(6) 7_665 .
O1 Cs2 N19 C24 2(4) . .
N12 Cs2 N19 C24 56.9(6) . .
N11 Cs2 N19 C24 -161.7(6) 7_655 .
O7 Cs2 N19 C24 -78.2(6) . .
O6 Cs2 N19 C24 122.8(6) . .
N9 Cs2 N19 C24 -34.2(6) 7_665 .
N22 C24 N20 C22 -174.5(7) . .
N19 C24 N20 C22 8.2(12) . .
N18 C22 N20 C24 -0.2(12) . .
N13 C22 N20 C24 -178.1(7) . .
N28 C34 N23 C25 159.0(7) . .
N30 C34 N23 C25 -21.1(11) . .
N28 C34 N23 C33 3.3(11) . .
N30 C34 N23 C33 -176.9(7) . .
N24 C25 N23 C34 -77.4(9) . .
N24 C25 N23 C33 78.4(8) . .
N27 C33 N23 C34 72.9(9) . .
N27 C33 N23 C25 -83.6(8) . .
C27 C26 N24 C25 170.6(7) . .
C27 C26 N24 Ni2 42.9(8) . .
N23 C25 N24 C26 -174.7(7) . .
N23 C25 N24 Ni2 -51.8(8) . .
C29 C28 N25 C27 177.6(8) . .
C29 C28 N25 Ni2 -57.6(9) . .
C26 C27 N25 C28 165.8(7) . .
C26 C27 N25 Ni2 36.3(8) . .
C32 C31 N26 C30 -168.3(7) . .
C32 C31 N26 Ni2 -40.1(8) . .
C29 C30 N26 C31 -179.8(7) . .
C29 C30 N26 Ni2 56.3(9) . .
N23 C33 N27 C32 176.7(6) . .
N23 C33 N27 Ni2 57.2(7) . .
C31 C32 N27 C33 -167.5(7) . .
C31 C32 N27 Ni2 -44.0(7) . .
N30 C34 N28 C35 -0.1(12) . .
N23 C34 N28 C35 179.8(7) . .
N31 C35 N28 C34 173.8(7) . .
N29 C35 N28 C34 -8.6(12) . .
N32 C36 N29 C35 -179.7(8) . .
N30 C36 N29 C35 1.0(13) . .
N32 C36 N29 Cs1 34.9(10) . .
N30 C36 N29 Cs1 -144.4(7) . .
N31 C35 N29 C36 -174.3(7) . .
N28 C35 N29 C36 8.1(12) . .
N31 C35 N29 Cs1 -29.7(9) . .
N28 C35 N29 Cs1 152.7(6) . .
O2 Cs1 N29 C36 -9.9(12) . .
O5 Cs1 N29 C36 -128.4(6) . .
N6 Cs1 N29 C36 91.3(6) . .
O4 Cs1 N29 C36 25.4(6) . .
N3 Cs1 N29 C36 -58.3(6) 7_665 .
N5 Cs1 N29 C36 176.1(6) 7_655 .
O2 Cs1 N29 C35 -153.0(8) . .
O5 Cs1 N29 C35 88.5(6) . .
N6 Cs1 N29 C35 -51.7(6) . .
O4 Cs1 N29 C35 -117.7(6) . .
N3 Cs1 N29 C35 158.7(6) 7_665 .
N5 Cs1 N29 C35 33.0(6) 7_655 .
N32 C36 N30 C34 172.6(8) . .
N29 C36 N30 C34 -8.2(13) . .
N28 C34 N30 C36 7.6(12) . .
N23 C34 N30 C36 -172.3(7) . .
C19 N16 Ni1 N15 -169.5(5) . .
C18 N16 Ni1 N15 -42.8(6) . .
C19 N16 Ni1 N1 101.5(5) . .
C18 N16 Ni1 N1 -131.8(6) . .
C19 N16 Ni1 N17 11.5(5) . .
C18 N16 Ni1 N17 138.2(6) . .
C19 N16 Ni1 N14 134(5) . .
C18 N16 Ni1 N14 -99(5) . .
C19 N16 Ni1 N8 -75.6(5) . .
C18 N16 Ni1 N8 51.1(6) . .
C15 N15 Ni1 N16 170.9(5) . .
C16 N15 Ni1 N16 44.2(6) . .
C15 N15 Ni1 N1 -100.4(6) . .
C16 N15 Ni1 N1 132.9(6) . .
C15 N15 Ni1 N17 -158(8) . .
C16 N15 Ni1 N17 75(8) . .
C15 N15 Ni1 N14 -11.7(5) . .
C16 N15 Ni1 N14 -138.4(6) . .
C15 N15 Ni1 N8 79.0(6) . .
C16 N15 Ni1 N8 -47.7(6) . .
C1 N1 Ni1 N16 175(4) . .
C1 N1 Ni1 N15 82(4) . .
C1 N1 Ni1 N17 -100(4) . .
C1 N1 Ni1 N14 -3(4) . .
C1 N1 Ni1 N8 -87(7) . .
C20 N17 Ni1 N16 18.2(5) . .
C21 N17 Ni1 N16 146.6(6) . .
C20 N17 Ni1 N15 -13(9) . .
C21 N17 Ni1 N15 116(8) . .
C20 N17 Ni1 N1 -70.6(5) . .
C21 N17 Ni1 N1 57.8(6) . .
C20 N17 Ni1 N14 -159.3(5) . .
C21 N17 Ni1 N14 -30.8(6) . .
C20 N17 Ni1 N8 110.0(5) . .
C21 N17 Ni1 N8 -121.5(6) . .
C14 N14 Ni1 N16 39(5) . .
C13 N14 Ni1 N16 -88(5) . .
C14 N14 Ni1 N15 -17.4(5) . .
C13 N14 Ni1 N15 -145.1(5) . .
C14 N14 Ni1 N1 71.9(5) . .
C13 N14 Ni1 N1 -55.9(5) . .
C14 N14 Ni1 N17 161.6(5) . .
C13 N14 Ni1 N17 33.8(5) . .
C14 N14 Ni1 N8 -111.1(5) . .
C13 N14 Ni1 N8 121.2(5) . .
C8 N8 Ni1 N16 22(3) . .
C8 N8 Ni1 N15 115(3) . .
C8 N8 Ni1 N1 -76(6) . .
C8 N8 Ni1 N17 -63(3) . .
C8 N8 Ni1 N14 -160(3) . .
C31 N26 Ni2 N25 -168.5(5) . .
C30 N26 Ni2 N25 -41.0(6) . .
C31 N26 Ni2 N24 163(36) . .
C30 N26 Ni2 N24 -70(14) . .
C31 N26 Ni2 N2 -77.6(6) . .
C30 N26 Ni2 N2 49.9(6) . .
C31 N26 Ni2 N27 11.8(5) . .
C30 N26 Ni2 N27 139.4(6) . .
C31 N26 Ni2 N7 101.9(6) . .
C30 N26 Ni2 N7 -130.6(6) . .
C28 N25 Ni2 N26 42.4(6) . .
C27 N25 Ni2 N26 171.2(5) . .
C28 N25 Ni2 N24 -138.1(6) . .
C27 N25 Ni2 N24 -9.3(5) . .
C28 N25 Ni2 N2 -50.4(6) . .
C27 N25 Ni2 N2 78.4(5) . .
C28 N25 Ni2 N27 60(13) . .
C27 N25 Ni2 N27 -171(100) . .
C28 N25 Ni2 N7 132.5(6) . .
C27 N25 Ni2 N7 -98.6(5) . .
C26 N24 Ni2 N26 10(15) . .
C25 N24 Ni2 N26 -117(14) . .
C26 N24 Ni2 N25 -18.6(5) . .
C25 N24 Ni2 N25 -146.0(5) . .
C26 N24 Ni2 N2 -109.6(6) . .
C25 N24 Ni2 N2 123.0(5) . .
C26 N24 Ni2 N27 161.0(5) . .
C25 N24 Ni2 N27 33.6(5) . .
C26 N24 Ni2 N7 71.0(6) . .
C25 N24 Ni2 N7 -56.4(5) . .
C2 N2 Ni2 N26 -111(4) . .
C2 N2 Ni2 N25 -17(4) . .
C2 N2 Ni2 N24 68(4) . .
C2 N2 Ni2 N27 164(4) . .
C2 N2 Ni2 N7 80(7) . .
C33 N27 Ni2 N26 143.6(5) . .
C32 N27 Ni2 N26 18.4(5) . .
C33 N27 Ni2 N25 126(13) . .
C32 N27 Ni2 N25 0(13) . .
C33 N27 Ni2 N24 -35.9(5) . .
C32 N27 Ni2 N24 -161.1(5) . .
C33 N27 Ni2 N2 -123.6(5) . .
C32 N27 Ni2 N2 111.2(5) . .
C33 N27 Ni2 N7 53.4(5) . .
C32 N27 Ni2 N7 -71.8(5) . .
C7 N7 Ni2 N26 -52(2) . .
C7 N7 Ni2 N25 -146(2) . .
C7 N7 Ni2 N24 129(2) . .
C7 N7 Ni2 N2 117(5) . .
C7 N7 Ni2 N27 33(2) . .
